data_4117942
loop_
_publ_author_name
'Daniel A. DiRocco'
'Tomislav Rovis'

_publ_section_title
;
 Catalytic Asymmetric \a-Acylation of Tertiary Amines Mediated by a Dual
 Catalysis Mode: N-Heterocyclic Carbene and Photoredox Catalysis
;
_journal_name_full 'Journal of the American Chemical Society'
_journal_page_first 8094
_journal_page_last 8097
_journal_paper_doi 10.1021/ja3030164
_journal_volume 134
_journal_year 2012
_chemical_absolute_configuration rmad
_chemical_formula_sum 'C33 H25 Br3 N4 O'
_chemical_formula_weight 733.30
_chemical_name_systematic
;

 ?

;
_space_group_IT_number 19
_symmetry_cell_setting orthorhombic
_symmetry_space_group_name_Hall 'P 2ac 2ab'
_symmetry_space_group_name_H-M 'P 21 21 21'
_atom_sites_solution_hydrogens geom
_atom_sites_solution_primary direct
_atom_sites_solution_secondary difmap
_audit_creation_method SHELXL-97
_cell_angle_alpha 90.00
_cell_angle_beta 90.00
_cell_angle_gamma 90.00
_cell_formula_units_Z 4
_cell_length_a 9.0959(4)
_cell_length_b 16.5417(7)
_cell_length_c 18.7217(8)
_cell_measurement_reflns_used 9881
_cell_measurement_temperature 120
_cell_measurement_theta_max 26.99
_cell_measurement_theta_min 2.49
_cell_volume 2816.9(2)
_computing_cell_refinement 'APEX2 (Bruker, 2009)'
_computing_data_collection 'APEX2 (Bruker, 2009)'
_computing_data_reduction 'APEX2 (Bruker, 2009)'
_computing_molecular_graphics 'Bruker SHELXTL'
_computing_publication_material 'Bruker SHELXTL'
_computing_structure_refinement 'SHELXL-97 (Sheldrick, 1997)'
_computing_structure_solution 'SHELXS-97 (Sheldrick, 1990)'
_diffrn_ambient_temperature 120
_diffrn_measured_fraction_theta_full 1.000
_diffrn_measured_fraction_theta_max 1.000
_diffrn_measurement_device_type 'CCD area detector'
_diffrn_measurement_method 'phi and omega scans'
_diffrn_radiation_monochromator graphite
_diffrn_radiation_source 'fine-focus sealed tube'
_diffrn_radiation_type MoK\a
_diffrn_radiation_wavelength 0.71073
_diffrn_reflns_av_R_equivalents 0.0996
_diffrn_reflns_av_sigmaI/netI 0.0707
_diffrn_reflns_limit_h_max 12
_diffrn_reflns_limit_h_min -12
_diffrn_reflns_limit_k_max 22
_diffrn_reflns_limit_k_min -22
_diffrn_reflns_limit_l_max 25
_diffrn_reflns_limit_l_min -25
_diffrn_reflns_number 65521
_diffrn_reflns_theta_full 29.14
_diffrn_reflns_theta_max 29.14
_diffrn_reflns_theta_min 1.64
_exptl_absorpt_coefficient_mu 4.332
_exptl_absorpt_correction_T_max 0.6939
_exptl_absorpt_correction_T_min 0.3988
_exptl_absorpt_correction_type multi-scan
_exptl_absorpt_process_details 'Sheldrick, G. M. (2008) SADABS. University of G\"ottingen, Germany.'
_exptl_crystal_colour gold
_exptl_crystal_density_diffrn 1.729
_exptl_crystal_description needle
_exptl_crystal_F_000 1456
_exptl_crystal_size_max 0.26
_exptl_crystal_size_mid 0.12
_exptl_crystal_size_min 0.09
_refine_diff_density_max 0.655
_refine_diff_density_min -0.792
_refine_diff_density_rms 0.195
_refine_ls_abs_structure_details 'Flack H D (1983), Acta Cryst. A39, 876-881'
_refine_ls_abs_structure_Flack 0.007(10)
_refine_ls_extinction_method none
_refine_ls_goodness_of_fit_ref 1.087
_refine_ls_hydrogen_treatment constr
_refine_ls_matrix_type full
_refine_ls_number_parameters 371
_refine_ls_number_reflns 7603
_refine_ls_number_restraints 0
_refine_ls_restrained_S_all 1.087
_refine_ls_R_factor_all 0.0663
_refine_ls_R_factor_gt 0.0388
_refine_ls_shift/su_max 0.001
_refine_ls_shift/su_mean 0.000
_refine_ls_structure_factor_coef Fsqd
_refine_ls_weighting_details 'calc w=1/[\s^2^(Fo^2^)+(0.0563P)^2^+0.0000P] where P=(Fo^2^+2Fc^2^)/3'
_refine_ls_weighting_scheme calc
_refine_ls_wR_factor_gt 0.0850
_refine_ls_wR_factor_ref 0.1144
_reflns_number_gt 5983
_reflns_number_total 7603
_reflns_threshold_expression >2sigma(I)
_cod_data_source_file ja3030164_si_002.cif
_cod_data_source_block rovis128
_cod_database_code 4117942

loop_
_symmetry_equiv_pos_as_xyz
'x, y, z'
'-x+1/2, -y, z+1/2'
'-x, y+1/2, -z+1/2'
'x+1/2, -y+1/2, -z'

loop_
_atom_site_label
_atom_site_type_symbol
_atom_site_fract_x
_atom_site_fract_y
_atom_site_fract_z
_atom_site_U_iso_or_equiv
_atom_site_adp_type
_atom_site_occupancy
_atom_site_symmetry_multiplicity
_atom_site_calc_flag
_atom_site_refinement_flags
Br1 Br 0.20375(5) 0.85951(3) 0.75054(3) 0.02332(12) Uani 1 1 d .
Br2 Br 0.76739(5) 0.71209(3) 0.73771(3) 0.02145(12) Uani 1 1 d .
Br3 Br 0.45388(7) 0.77380(4) 0.48481(3) 0.03082(15) Uani 1 1 d .
C1 C 0.5978(5) 0.8474(3) 0.8419(2) 0.0128(9) Uani 1 1 d .
N2 N 0.4840(4) 0.7218(2) 0.8474(2) 0.0150(8) Uani 1 1 d .
N3 N 0.4978(4) 0.7956(2) 0.8084(2) 0.0128(8) Uani 1 1 d .
N1 N 0.6268(4) 0.8086(2) 0.9066(2) 0.0122(8) Uani 1 1 d .
O1 O 0.5691(4) 0.72049(18) 1.03047(16) 0.0153(7) Uani 1 1 d .
C10 C 0.6784(5) 0.7834(3) 1.0349(2) 0.0149(9) Uani 1 1 d .
H10 H 0.7786 0.7617 1.0339 0.018 Uiso 1 1 calc R
C3 C 0.5274(5) 0.8979(2) 1.0071(2) 0.0137(9) Uani 1 1 d .
C12 C 0.5588(5) 0.7341(3) 0.9038(2) 0.0126(9) Uani 1 1 d .
C11 C 0.5806(6) 0.6771(3) 0.9651(2) 0.0174(10) Uani 1 1 d .
H11A H 0.5068 0.6348 0.9636 0.021 Uiso 1 1 calc R
H11B H 0.6767 0.6520 0.9617 0.021 Uiso 1 1 calc R
C7 C 0.4356(6) 0.9327(3) 1.1233(3) 0.0203(11) Uani 1 1 d .
H7 H 0.4370 0.9268 1.1727 0.024 Uiso 1 1 calc R
C2 C 0.6529(5) 0.8475(3) 0.9760(2) 0.0118(9) Uani 1 1 d .
H2 H 0.7407 0.8816 0.9724 0.014 Uiso 1 1 calc R
C8 C 0.5297(5) 0.8887(3) 1.0812(2) 0.0145(10) Uani 1 1 d .
C5 C 0.3356(6) 0.9943(3) 1.0181(3) 0.0215(11) Uani 1 1 d .
H5 H 0.2697 1.0303 0.9973 0.026 Uiso 1 1 calc R
C6 C 0.3391(6) 0.9859(3) 1.0916(3) 0.0209(11) Uani 1 1 d .
H6 H 0.2757 1.0163 1.1198 0.025 Uiso 1 1 calc R
C9 C 0.6464(6) 0.8288(3) 1.1033(3) 0.0187(10) Uani 1 1 d .
H9A H 0.6102 0.7927 1.1401 0.022 Uiso 1 1 calc R
H9B H 0.7336 0.8563 1.1207 0.022 Uiso 1 1 calc R
C4 C 0.4295(5) 0.9496(3) 0.9749(3) 0.0168(10) Uani 1 1 d .
H4 H 0.4262 0.9546 0.9255 0.020 Uiso 1 1 calc R
C16 C 0.4624(6) 0.7756(3) 0.5857(2) 0.0180(10) Uani 1 1 d .
C14 C 0.3584(5) 0.8142(3) 0.6975(3) 0.0140(10) Uani 1 1 d .
C18 C 0.5967(5) 0.7527(3) 0.6926(3) 0.0160(10) Uani 1 1 d .
C13 C 0.4852(5) 0.7877(3) 0.7327(2) 0.0138(9) Uani 1 1 d .
C15 C 0.3453(5) 0.8085(3) 0.6238(3) 0.0163(10) Uani 1 1 d .
H15 H 0.2609 0.8262 0.6006 0.020 Uiso 1 1 calc R
C17 C 0.5879(6) 0.7465(3) 0.6186(3) 0.0182(10) Uani 1 1 d .
H17 H 0.6638 0.7236 0.5922 0.022 Uiso 1 1 calc R
C34 C 0.6533(5) 0.9179(3) 0.8156(2) 0.0126(9) Uani 1 1 d .
N4 N 0.5773(4) 0.9560(2) 0.7565(2) 0.0149(8) Uani 1 1 d .
C22 C 0.6266(7) 0.9723(3) 0.5599(3) 0.0272(13) Uani 1 1 d .
H22 H 0.5746 0.9916 0.5207 0.033 Uiso 1 1 calc R
C20 C 0.6454(5) 0.9517(3) 0.6877(2) 0.0138(10) Uani 1 1 d .
C21 C 0.5693(6) 0.9822(3) 0.6280(3) 0.0209(11) Uani 1 1 d .
H21 H 0.4805 1.0091 0.6343 0.025 Uiso 1 1 calc R
C25 C 0.7828(6) 0.9163(3) 0.6772(2) 0.0165(10) Uani 1 1 d .
H25 H 0.8375 0.8987 0.7162 0.020 Uiso 1 1 calc R
C23 C 0.7610(7) 0.9338(3) 0.5496(3) 0.0269(13) Uani 1 1 d .
H23 H 0.7979 0.9263 0.5037 0.032 Uiso 1 1 calc R
C24 C 0.8382(6) 0.9072(3) 0.6079(3) 0.0232(12) Uani 1 1 d .
H24 H 0.9292 0.8826 0.6013 0.028 Uiso 1 1 calc R
C28 C 0.7959(6) 1.0440(3) 0.8282(2) 0.0161(10) Uani 1 1 d .
C26 C 0.5334(6) 1.0387(3) 0.7794(3) 0.0193(10) Uani 1 1 d .
H26A H 0.4734 1.0353 0.8222 0.023 Uiso 1 1 calc R
H26B H 0.4752 1.0639 0.7422 0.023 Uiso 1 1 calc R
C29 C 0.9286(6) 1.0830(3) 0.8423(3) 0.0218(11) Uani 1 1 d .
H29 H 0.9370 1.1379 0.8322 0.026 Uiso 1 1 calc R
C27 C 0.6697(6) 1.0901(3) 0.7945(3) 0.0214(11) Uani 1 1 d .
H27A H 0.7033 1.1137 0.7500 0.026 Uiso 1 1 calc R
H27B H 0.6421 1.1342 0.8260 0.026 Uiso 1 1 calc R
C33 C 0.7843(5) 0.9599(3) 0.8418(2) 0.0124(9) Uani 1 1 d .
C31 C 1.0371(5) 0.9597(3) 0.8851(2) 0.0162(10) Uani 1 1 d .
H31 H 1.1165 0.9315 0.9041 0.019 Uiso 1 1 calc R
C30 C 1.0485(6) 1.0426(3) 0.8709(2) 0.0191(10) Uani 1 1 d .
H30 H 1.1353 1.0702 0.8806 0.023 Uiso 1 1 calc R
C32 C 0.9072(5) 0.9203(3) 0.8706(2) 0.0127(9) Uani 1 1 d .
H32 H 0.9007 0.8652 0.8802 0.015 Uiso 1 1 calc R

loop_
_atom_site_aniso_label
_atom_site_aniso_U_11
_atom_site_aniso_U_22
_atom_site_aniso_U_33
_atom_site_aniso_U_23
_atom_site_aniso_U_13
_atom_site_aniso_U_12
Br1 0.0172(2) 0.0321(3) 0.0206(2) 0.0042(2) 0.0032(2) 0.00855(19)
Br2 0.0148(2) 0.0238(2) 0.0258(3) -0.0005(2) -0.0007(2) 0.00530(18)
Br3 0.0396(3) 0.0406(3) 0.0122(2) -0.0042(2) -0.0024(2) -0.0052(3)
C1 0.012(2) 0.014(2) 0.012(2) -0.0054(17) 0.0005(18) 0.0015(18)
N2 0.018(2) 0.0115(18) 0.0156(19) 0.0012(15) 0.0046(16) -0.0040(16)
N3 0.015(2) 0.0089(17) 0.0147(19) 0.0051(15) 0.0000(15) -0.0032(15)
N1 0.018(2) 0.0116(17) 0.0072(18) 0.0002(14) -0.0006(16) -0.0022(15)
O1 0.0170(17) 0.0148(15) 0.0139(16) 0.0022(13) 0.0019(13) -0.0033(14)
C10 0.015(2) 0.015(2) 0.014(2) 0.0052(18) -0.0023(18) -0.0004(19)
C3 0.014(2) 0.013(2) 0.014(2) -0.0010(17) 0.0030(19) -0.0035(18)
C12 0.014(2) 0.012(2) 0.012(2) -0.0009(16) 0.0028(19) -0.0005(18)
C11 0.023(3) 0.015(2) 0.014(2) 0.0011(18) 0.001(2) 0.0010(19)
C7 0.026(3) 0.019(2) 0.016(2) -0.0026(19) 0.004(2) -0.006(2)
C2 0.011(2) 0.016(2) 0.008(2) -0.0015(17) -0.0014(18) -0.0018(18)
C8 0.016(3) 0.013(2) 0.015(2) -0.0012(17) -0.001(2) -0.0045(19)
C5 0.020(3) 0.018(2) 0.027(3) -0.003(2) -0.002(2) 0.000(2)
C6 0.016(3) 0.019(2) 0.028(3) -0.007(2) 0.007(2) -0.002(2)
C9 0.022(3) 0.022(2) 0.012(2) 0.0042(19) -0.002(2) -0.002(2)
C4 0.019(3) 0.016(2) 0.015(2) -0.0005(18) -0.003(2) 0.0005(19)
C16 0.025(3) 0.017(2) 0.011(2) -0.0021(18) -0.002(2) -0.009(2)
C14 0.011(2) 0.012(2) 0.019(2) -0.0014(18) 0.001(2) -0.0019(18)
C18 0.012(2) 0.016(2) 0.020(2) 0.0012(19) -0.003(2) -0.0014(18)
C13 0.014(2) 0.0138(19) 0.014(2) 0.0003(18) -0.0019(17) -0.0029(17)
C15 0.016(2) 0.018(2) 0.015(2) 0.0043(18) -0.004(2) -0.0035(19)
C17 0.018(3) 0.018(2) 0.019(2) -0.0035(19) 0.004(2) -0.002(2)
C34 0.018(3) 0.0086(19) 0.011(2) 0.0011(16) 0.0002(19) 0.0024(19)
N4 0.0167(19) 0.0115(16) 0.017(2) 0.0043(16) 0.0004(18) 0.0020(14)
C22 0.048(4) 0.020(3) 0.014(3) 0.006(2) -0.004(3) -0.008(2)
C20 0.017(3) 0.009(2) 0.015(2) 0.0021(17) -0.002(2) -0.0035(19)
C21 0.027(3) 0.015(2) 0.021(3) 0.0018(19) -0.008(2) -0.003(2)
C25 0.020(3) 0.015(2) 0.014(2) -0.0018(17) -0.003(2) -0.003(2)
C23 0.044(4) 0.022(2) 0.015(3) -0.0040(19) 0.007(2) -0.015(3)
C24 0.026(3) 0.020(2) 0.024(3) -0.006(2) 0.008(2) -0.009(2)
C28 0.022(3) 0.015(2) 0.012(2) 0.0000(17) 0.003(2) -0.001(2)
C26 0.024(3) 0.014(2) 0.019(2) 0.0012(19) 0.000(2) 0.004(2)
C29 0.033(3) 0.017(2) 0.016(2) 0.0003(19) 0.001(2) -0.008(2)
C27 0.030(3) 0.013(2) 0.021(3) -0.0014(19) -0.002(2) 0.006(2)
C33 0.017(2) 0.0125(19) 0.007(2) -0.0029(16) 0.0031(19) -0.0043(19)
C31 0.012(2) 0.023(2) 0.014(2) 0.0012(19) -0.004(2) 0.000(2)
C30 0.018(3) 0.021(2) 0.018(2) -0.003(2) -0.002(2) -0.011(2)
C32 0.014(2) 0.013(2) 0.012(2) 0.0003(17) 0.0058(18) 0.0026(18)

loop_
_atom_type_symbol
_atom_type_description
_atom_type_scat_dispersion_real
_atom_type_scat_dispersion_imag
_atom_type_scat_source
C C 0.0033 0.0016 'International Tables Vol C Tables 4.2.6.8 and 6.1.1.4'
H H 0.0000 0.0000 'International Tables Vol C Tables 4.2.6.8 and 6.1.1.4'
N N 0.0061 0.0033 'International Tables Vol C Tables 4.2.6.8 and 6.1.1.4'
O O 0.0106 0.0060 'International Tables Vol C Tables 4.2.6.8 and 6.1.1.4'
Br Br -0.2901 2.4595 'International Tables Vol C Tables 4.2.6.8 and 6.1.1.4'

loop_
_geom_angle_atom_site_label_1
_geom_angle_atom_site_label_2
_geom_angle_atom_site_label_3
_geom_angle
C34 C1 N1 129.6(4)
C34 C1 N3 127.1(4)
N1 C1 N3 103.3(4)
C12 N2 N3 104.0(4)
C1 N3 N2 110.6(4)
C1 N3 C13 123.6(4)
N2 N3 C13 115.0(3)
C12 N1 C1 107.1(4)
C12 N1 C2 119.8(4)
C1 N1 C2 126.6(3)
C11 O1 C10 111.3(3)
O1 C10 C9 105.9(4)
O1 C10 C2 110.5(4)
C9 C10 C2 103.5(4)
C4 C3 C8 120.9(4)
C4 C3 C2 131.1(4)
C8 C3 C2 107.9(4)
N2 C12 N1 114.4(4)
N2 C12 C11 127.3(4)
N1 C12 C11 118.3(4)
O1 C11 C12 109.4(3)
C8 C7 C6 119.2(5)
N1 C2 C3 117.0(4)
N1 C2 C10 110.7(3)
C3 C2 C10 102.4(4)
C7 C8 C3 120.2(5)
C7 C8 C9 129.0(4)
C3 C8 C9 110.8(4)
C6 C5 C4 120.8(5)
C7 C6 C5 120.5(5)
C8 C9 C10 103.2(4)
C3 C4 C5 118.4(5)
C17 C16 C15 122.5(4)
C17 C16 Br3 118.3(4)
C15 C16 Br3 119.2(4)
C15 C14 C13 121.1(4)
C15 C14 Br1 119.3(4)
C13 C14 Br1 119.6(4)
C13 C18 C17 121.8(4)
C13 C18 Br2 120.4(4)
C17 C18 Br2 117.8(4)
C18 C13 C14 118.6(4)
C18 C13 N3 121.1(4)
C14 C13 N3 120.3(4)
C14 C15 C16 118.1(4)
C16 C17 C18 117.8(4)
C1 C34 N4 118.1(4)
C1 C34 C33 125.8(4)
N4 C34 C33 116.1(4)
C20 N4 C34 117.3(4)
C20 N4 C26 114.9(3)
C34 N4 C26 107.9(4)
C21 C22 C23 120.8(5)
C25 C20 C21 118.6(5)
C25 C20 N4 122.4(4)
C21 C20 N4 118.9(4)
C22 C21 C20 120.2(5)
C20 C25 C24 120.0(5)
C24 C23 C22 119.1(5)
C23 C24 C25 121.3(5)
C29 C28 C33 119.0(5)
C29 C28 C27 120.1(4)
C33 C28 C27 120.8(4)
N4 C26 C27 110.3(4)
C30 C29 C28 122.1(4)
C28 C27 C26 114.2(4)
C32 C33 C28 117.9(4)
C32 C33 C34 123.8(4)
C28 C33 C34 117.7(4)
C32 C31 C30 119.3(5)
C29 C30 C31 119.2(5)
C31 C32 C33 122.6(4)

loop_
_geom_bond_atom_site_label_1
_geom_bond_atom_site_label_2
_geom_bond_distance
Br1 C14 1.878(5)
Br2 C18 1.891(5)
Br3 C16 1.890(4)
C1 C34 1.363(6)
C1 N1 1.396(6)
C1 N3 1.399(6)
N2 C12 1.273(6)
N2 N3 1.428(5)
N3 C13 1.429(6)
N1 C12 1.381(6)
N1 C2 1.470(5)
O1 C11 1.422(5)
O1 C10 1.442(5)
C10 C9 1.513(6)
C10 C2 1.547(6)
C3 C4 1.374(6)
C3 C8 1.397(7)
C3 C2 1.528(6)
C12 C11 1.497(6)
C7 C8 1.374(7)
C7 C6 1.377(7)
C8 C9 1.509(7)
C5 C6 1.384(7)
C5 C4 1.388(7)
C16 C17 1.384(7)
C16 C15 1.393(7)
C14 C15 1.388(7)
C14 C13 1.399(6)
C18 C13 1.388(6)
C18 C17 1.390(7)
C34 N4 1.448(6)
C34 C33 1.464(7)
N4 C20 1.431(6)
N4 C26 1.488(6)
C22 C21 1.388(7)
C22 C23 1.391(8)
C20 C25 1.394(7)
C20 C21 1.408(6)
C25 C24 1.399(7)
C23 C24 1.372(8)
C28 C29 1.394(7)
C28 C33 1.419(6)
C28 C27 1.516(7)
C26 C27 1.530(7)
C29 C30 1.387(8)
C33 C32 1.403(7)
C31 C32 1.376(7)
C31 C30 1.401(6)
